data_9000418
loop_
_publ_author_name
'Hazen, R. M.'
'Burnham, C. W.'

_publ_section_title
;
 The crystal structures of gillespite I and II: A structure determination at
 high pressure
 P = 1 atm
;
_journal_name_full 'American Mineralogist'
_journal_page_first 1166
_journal_page_last 1176
_journal_volume 59
_journal_year 1974
_chemical_formula_sum 'Ba Fe O10 Si4'
_chemical_name_mineral Gillespite
_space_group_IT_number 130
_symmetry_space_group_name_Hall 'P 4ab 2n -1ab'
_symmetry_space_group_name_H-M 'P 4/n c c :1'
_cell_angle_alpha 90
_cell_angle_beta 90
_cell_angle_gamma 90
_cell_length_a 7.5164
_cell_length_b 7.5164
_cell_length_c 16.0768
_cell_formula_units_Z 4
_cell_volume 908.279
_database_code_amcsd 0000429
_diffrn_ambient_pressure 100
_exptl_crystal_density_diffrn 3.404
_cod_original_sg_symbol_H-M 'P 4/n c c'
_cod_original_formula_sum 'Ba Fe Si4 O10'
_cod_database_code 9000418

loop_
_space_group_symop_operation_xyz
x,y,z
1/2-y,1/2-x,1/2+z
y,x,1/2-z
y,-x,-z
1/2-y,1/2+x,z
x,-y,1/2+z
1/2-x,1/2+y,1/2-z
1/2+x,1/2+y,-z
-x,-y,z
1/2+y,1/2+x,1/2+z
-y,-x,1/2-z
-y,x,-z
1/2+y,1/2-x,z
-x,y,1/2+z
1/2+x,1/2-y,1/2-z
1/2-x,1/2-y,-z

loop_
_atom_site_aniso_label
_atom_site_aniso_U_11
_atom_site_aniso_U_22
_atom_site_aniso_U_33
_atom_site_aniso_U_12
_atom_site_aniso_U_13
_atom_site_aniso_U_23
Ba 0.01245 0.01245 0.00812 0.00000 0.00000 0.00000
Fe 0.00570 0.00570 0.01650 0.00000 0.00000 0.00000
Si 0.00567 0.00515 0.01113 0.00000 0.00122 -0.00122
O1 0.03320 0.03320 0.02213 -0.01059 0.01224 -0.01224
O2 0.00744 0.02662 0.01846 -0.00172 -0.00122 0.00673
O3 0.01603 0.00544 0.04007 0.00572 -0.01286 -0.00429

loop_
_atom_site_label
_atom_site_fract_x
_atom_site_fract_y
_atom_site_fract_z
Ba 0.00000 0.00000 0.00000
Fe 0.00000 0.50000 0.09200
Si 0.26910 0.18540 0.15480
O1 0.22420 0.22420 0.25000
O2 0.47230 0.24750 0.13770
O3 0.14150 0.27540 0.09000

loop_
_cod_related_entry_id
_cod_related_entry_database
_cod_related_entry_code
1 AMCSD 0000429
